data_7235546
loop_
_publ_author_name
'Das, Uttam Kumar'
'Jena, Rajesh K.'
'Bhattacharjee, Manish'

_publ_section_title
;
 Synthesis, structure and catalytic properties of
 [Ru(dppp)2(CH3CN)Cl][BPh4] and isolation of catalytically active
 [Ru(dppp)2Cl][BPh4]: ruthenium catalysed alkyne homocoupling and tandem
 alkyne--azide cycloaddition
;
_journal_issue 42
_journal_name_full 'RSC Adv.'
_journal_page_first 21964
_journal_paper_doi 10.1039/C4RA01411A
_journal_volume 4
_journal_year 2014
_chemical_formula_moiety 'C80 H75 B1 Cl1 N1 P4 Ru1'
_chemical_formula_sum 'C80 H75 B Cl N P4 Ru'
_chemical_formula_weight 1321.62
_space_group_IT_number 2
_space_group_name_Hall '-P 1'
_space_group_name_H-M_alt 'P -1'
_symmetry_cell_setting triclinic
_symmetry_space_group_name_Hall '-P 1'
_symmetry_space_group_name_H-M 'P -1'
_atom_sites_solution_hydrogens geom
_atom_sites_solution_primary direct
_atom_sites_solution_secondary difmap
_audit_creation_date 2013-06-20T18:13:55-00:00
_audit_creation_method 'WinGX routine CIF_UPDATE'
_cell_angle_alpha 92.440(5)
_cell_angle_beta 96.936(5)
_cell_angle_gamma 94.388(5)
_cell_formula_units_Z 2
_cell_length_a 12.620(5)
_cell_length_b 13.935(5)
_cell_length_c 19.343(5)
_cell_measurement_reflns_used 0
_cell_measurement_temperature 293(2)
_cell_measurement_theta_max 0
_cell_measurement_theta_min 0
_cell_volume 3362(2)
_computing_molecular_graphics 'Ortep-3 for Windows (Farrugia, 1997)'
_computing_publication_material 'WinGX publication routines (Farrugia, 1999)'
_computing_structure_refinement 'SHELXL-97 (Sheldrick, 1997)'
_computing_structure_solution 'SHELXS-97 (Sheldrick, 1990)'
_diffrn_ambient_temperature 293(2)
_diffrn_measured_fraction_theta_full 0.996
_diffrn_measured_fraction_theta_max 0.879
_diffrn_radiation_monochromator graphite
_diffrn_radiation_type MoK\a
_diffrn_radiation_wavelength 0.71073
_diffrn_reflns_av_R_equivalents 0.1009
_diffrn_reflns_av_unetI/netI 0.181
_diffrn_reflns_limit_h_max 17
_diffrn_reflns_limit_h_min -17
_diffrn_reflns_limit_k_max 18
_diffrn_reflns_limit_k_min -18
_diffrn_reflns_limit_l_max 26
_diffrn_reflns_limit_l_min -27
_diffrn_reflns_number 49741
_diffrn_reflns_theta_full 25
_diffrn_reflns_theta_max 30.64
_diffrn_reflns_theta_min 1.06
_exptl_absorpt_coefficient_mu 0.413
_exptl_absorpt_correction_type none
_exptl_crystal_colour colourless
_exptl_crystal_density_diffrn 1.305
_exptl_crystal_density_method 'not measured'
_exptl_crystal_description prism
_exptl_crystal_F_000 1376
_exptl_crystal_size_max 0.1
_exptl_crystal_size_mid 0.1
_exptl_crystal_size_min 0.1
_refine_diff_density_max 0.456
_refine_diff_density_min -0.43
_refine_diff_density_rms 0.085
_refine_ls_extinction_method none
_refine_ls_goodness_of_fit_ref 0.92
_refine_ls_hydrogen_treatment constr
_refine_ls_matrix_type full
_refine_ls_number_parameters 794
_refine_ls_number_reflns 18227
_refine_ls_number_restraints 0
_refine_ls_restrained_S_all 0.92
_refine_ls_R_factor_all 0.1871
_refine_ls_R_factor_gt 0.0619
_refine_ls_shift/su_max 0.03
_refine_ls_shift/su_mean 0
_refine_ls_structure_factor_coef Fsqd
_refine_ls_weighting_details 'calc w=1/[\s^2^(Fo^2^)+(0.0569P)^2^+0.0000P] where P=(Fo^2^+2Fc^2^)/3'
_refine_ls_weighting_scheme calc
_refine_ls_wR_factor_ref 0.1574
_reflns_number_gt 7764
_reflns_number_total 18227
_reflns_threshold_expression >2sigma(I)
_cod_data_source_file c4ra01411a2.cif
_cod_data_source_block mb_ukd_catdppp_0m
_cod_database_code 7235546

loop_
_symmetry_equiv_pos_as_xyz
'x, y, z'
'-x, -y, -z'

loop_
_atom_site_label
_atom_site_fract_x
_atom_site_fract_y
_atom_site_fract_z
_atom_site_U_iso_or_equiv
_atom_site_adp_type
_atom_site_calc_flag
_atom_site_refinement_flags
_atom_site_occupancy
_atom_site_type_symbol
C1 -0.1093(4) 0.4031(3) 0.6463(2) 0.0423(11) Uani d . 1 C
C2 -0.0594(4) 0.4615(3) 0.6007(2) 0.0512(13) Uani d . 1 C
H2 0.0058 0.4467 0.5869 0.061 Uiso calc R 1 H
C3 -0.1079(5) 0.5421(4) 0.5762(3) 0.0641(16) Uani d . 1 C
H3 -0.075 0.5807 0.5456 0.077 Uiso calc R 1 H
C4 -0.2025(5) 0.5649(4) 0.5965(3) 0.0787(19) Uani d . 1 C
H4 -0.233 0.62 0.5809 0.094 Uiso calc R 1 H
C5 -0.2538(5) 0.5061(5) 0.6405(3) 0.0813(19) Uani d . 1 C
H5 -0.3197 0.5208 0.6532 0.098 Uiso calc R 1 H
C6 -0.2069(4) 0.4253(4) 0.6657(3) 0.0621(15) Uani d . 1 C
H6 -0.2411 0.3862 0.6954 0.074 Uiso calc R 1 H
C7 -0.1194(3) 0.2562(4) 0.7446(3) 0.0460(12) Uani d . 1 C
C8 -0.1831(4) 0.1693(4) 0.7435(3) 0.0755(18) Uani d . 1 C
H8 -0.1939 0.1286 0.7036 0.091 Uiso calc R 1 H
C9 -0.2306(6) 0.1437(5) 0.8026(5) 0.102(3) Uani d . 1 C
H9 -0.2733 0.0862 0.8017 0.123 Uiso calc R 1 H
C10 -0.2144(6) 0.2025(6) 0.8610(4) 0.095(3) Uani d . 1 C
H10 -0.2441 0.1838 0.9006 0.114 Uiso calc R 1 H
C11 -0.1546(5) 0.2895(5) 0.8628(3) 0.0771(18) Uani d . 1 C
H11 -0.1457 0.3307 0.9025 0.092 Uiso calc R 1 H
C12 -0.1081(4) 0.3143(4) 0.8046(3) 0.0586(14) Uani d . 1 C
H12 -0.0673 0.373 0.8059 0.07 Uiso calc R 1 H
C13 -0.1094(4) 0.2173(3) 0.5959(3) 0.0519(13) Uani d . 1 C
H13A -0.1863 0.2179 0.5953 0.062 Uiso calc R 1 H
H13B -0.0909 0.2488 0.5547 0.062 Uiso calc R 1 H
C14 -0.0846(4) 0.1113(3) 0.5874(3) 0.0618(15) Uani d . 1 C
H14A -0.1003 0.0785 0.6287 0.074 Uiso calc R 1 H
H14B -0.1313 0.0805 0.5479 0.074 Uiso calc R 1 H
C15 0.0311(4) 0.0999(3) 0.5766(2) 0.0496(13) Uani d . 1 C
H15A 0.0504 0.1417 0.5405 0.059 Uiso calc R 1 H
H15B 0.0372 0.034 0.5602 0.059 Uiso calc R 1 H
C16 0.0765(3) 0.0351(3) 0.7115(2) 0.0382(11) Uani d . 1 C
C17 0.0402(4) 0.0574(3) 0.7739(2) 0.0492(13) Uani d . 1 C
H17 0.0449 0.1216 0.7901 0.059 Uiso calc R 1 H
C18 -0.0032(4) -0.0124(4) 0.8138(3) 0.0649(16) Uani d . 1 C
H18 -0.0268 0.0049 0.856 0.078 Uiso calc R 1 H
C19 -0.0108(4) -0.1073(4) 0.7901(3) 0.0698(17) Uani d . 1 C
H19 -0.0386 -0.1549 0.8167 0.084 Uiso calc R 1 H
C20 0.0227(4) -0.1322(4) 0.7271(3) 0.0717(18) Uani d . 1 C
H20 0.0149 -0.1962 0.7103 0.086 Uiso calc R 1 H
C21 0.0675(4) -0.0622(3) 0.6891(3) 0.0620(15) Uani d . 1 C
H21 0.0924 -0.08 0.6475 0.074 Uiso calc R 1 H
C22 0.2427(3) 0.0717(3) 0.6268(2) 0.0373(11) Uani d . 1 C
C23 0.3034(4) 0.0134(3) 0.6698(3) 0.0440(12) Uani d . 1 C
H23 0.2891 0.0071 0.7155 0.053 Uiso calc R 1 H
C24 0.3844(4) -0.0351(3) 0.6462(3) 0.0570(14) Uani d . 1 C
H24 0.4248 -0.0729 0.676 0.068 Uiso calc R 1 H
C25 0.4052(4) -0.0273(4) 0.5782(3) 0.0635(16) Uani d . 1 C
H25 0.4585 -0.0609 0.5615 0.076 Uiso calc R 1 H
C26 0.3465(4) 0.0306(4) 0.5353(3) 0.0604(15) Uani d . 1 C
H26 0.3614 0.0366 0.4897 0.072 Uiso calc R 1 H
C27 0.2657(4) 0.0800(3) 0.5588(2) 0.0469(12) Uani d . 1 C
H27 0.2267 0.1187 0.529 0.056 Uiso calc R 1 H
C28 0.1981(3) 0.5689(3) 0.6802(2) 0.0350(10) Uani d . 1 C
C29 0.2057(4) 0.5559(3) 0.6102(2) 0.0462(12) Uani d . 1 C
H29 0.1949 0.4941 0.589 0.055 Uiso calc R 1 H
C30 0.2292(4) 0.6341(4) 0.5705(2) 0.0570(14) Uani d . 1 C
H30 0.2349 0.6242 0.5233 0.068 Uiso calc R 1 H
C31 0.2441(4) 0.7261(4) 0.6009(3) 0.0551(14) Uani d . 1 C
H31 0.2573 0.7786 0.5741 0.066 Uiso calc R 1 H
C32 0.2394(4) 0.7395(3) 0.6711(3) 0.0501(13) Uani d . 1 C
H32 0.2514 0.8013 0.6921 0.06 Uiso calc R 1 H
C33 0.2171(4) 0.6626(3) 0.7105(2) 0.0421(12) Uani d . 1 C
H33 0.2145 0.6729 0.7581 0.05 Uiso calc R 1 H
C34 0.0737(4) 0.5205(3) 0.7885(2) 0.0424(12) Uani d . 1 C
C35 -0.0051(4) 0.5770(3) 0.7598(3) 0.0454(12) Uani d . 1 C
H35 -0.0124 0.5865 0.7122 0.054 Uiso calc R 1 H
C36 -0.0733(4) 0.6195(4) 0.8017(3) 0.0630(15) Uani d . 1 C
H36 -0.1263 0.6559 0.7815 0.076 Uiso calc R 1 H
C37 -0.0631(5) 0.6081(4) 0.8715(3) 0.0752(18) Uani d . 1 C
H37 -0.1077 0.6376 0.8992 0.09 Uiso calc R 1 H
C38 0.0141(5) 0.5527(4) 0.9004(3) 0.0690(17) Uani d . 1 C
H38 0.0205 0.5438 0.948 0.083 Uiso calc R 1 H
C39 0.0826(4) 0.5095(3) 0.8602(3) 0.0572(14) Uani d . 1 C
H39 0.1349 0.4729 0.8812 0.069 Uiso calc R 1 H
C40 0.2875(4) 0.4848(3) 0.8036(2) 0.0454(12) Uani d . 1 C
H40A 0.28 0.541 0.8335 0.054 Uiso calc R 1 H
H40B 0.2867 0.4293 0.8321 0.054 Uiso calc R 1 H
C41 0.3945(4) 0.4969(3) 0.7767(3) 0.0598(15) Uani d . 1 C
H41A 0.45 0.4887 0.8148 0.072 Uiso calc R 1 H
H41B 0.4052 0.5623 0.7621 0.072 Uiso calc R 1 H
C42 0.4085(4) 0.4280(3) 0.7164(2) 0.0489(13) Uani d . 1 C
H42A 0.4847 0.4218 0.7169 0.059 Uiso calc R 1 H
H42B 0.3845 0.458 0.6736 0.059 Uiso calc R 1 H
C43 0.3956(3) 0.2533(3) 0.7922(2) 0.0338(10) Uani d . 1 C
C44 0.3412(4) 0.1731(3) 0.8164(2) 0.0418(11) Uani d . 1 C
H44 0.2787 0.1455 0.7902 0.05 Uiso calc R 1 H
C45 0.3780(4) 0.1337(3) 0.8783(2) 0.0519(13) Uani d . 1 C
H45 0.3409 0.08 0.8935 0.062 Uiso calc R 1 H
C46 0.4699(4) 0.1748(4) 0.9173(3) 0.0567(14) Uani d . 1 C
H46 0.4949 0.1491 0.9592 0.068 Uiso calc R 1 H
C47 0.5243(4) 0.2529(4) 0.8945(2) 0.0584(15) Uani d . 1 C
H47 0.586 0.2807 0.9214 0.07 Uiso calc R 1 H
C48 0.4894(4) 0.2915(3) 0.8323(2) 0.0464(12) Uani d . 1 C
H48 0.5289 0.3437 0.817 0.056 Uiso calc R 1 H
C49 0.4226(4) 0.2585(3) 0.6467(2) 0.0438(12) Uani d . 1 C
C50 0.4216(4) 0.3030(4) 0.5832(3) 0.0693(17) Uani d . 1 C
H50 0.3704 0.3456 0.5703 0.083 Uiso calc R 1 H
C51 0.4974(6) 0.2830(6) 0.5395(3) 0.103(3) Uani d . 1 C
H51 0.4984 0.3141 0.498 0.124 Uiso calc R 1 H
C52 0.5709(6) 0.2179(7) 0.5570(4) 0.105(3) Uani d . 1 C
H52 0.6204 0.2042 0.5268 0.126 Uiso calc R 1 H
C53 0.5718(4) 0.1731(5) 0.6183(4) 0.085(2) Uani d . 1 C
H53 0.6218 0.1288 0.6298 0.102 Uiso calc R 1 H
C54 0.4980(4) 0.1935(4) 0.6638(3) 0.0574(14) Uani d . 1 C
H54 0.4995 0.1633 0.7059 0.069 Uiso calc R 1 H
C55 0.1282(5) 0.2551(4) 0.9265(2) 0.0812(19) Uani d . 1 C
H55A 0.0935 0.3061 0.9471 0.122 Uiso calc R 1 H
H55B 0.199 0.253 0.9507 0.122 Uiso calc R 1 H
H55C 0.0877 0.1947 0.9299 0.122 Uiso calc R 1 H
C56 0.1351(4) 0.2724(3) 0.8537(3) 0.0474(12) Uani d . 1 C
C60 0.6059(4) 0.7946(3) 0.7788(2) 0.0409(11) Uani d . 1 C
C61 0.5363(4) 0.7475(4) 0.7255(3) 0.0535(13) Uani d . 1 C
H61 0.4765 0.7116 0.7373 0.064 Uiso calc R 1 H
C62 0.5498(5) 0.7503(4) 0.6557(3) 0.0640(15) Uani d . 1 C
H62 0.5006 0.7162 0.6221 0.077 Uiso calc R 1 H
C63 0.6358(5) 0.8035(4) 0.6363(3) 0.0695(17) Uani d . 1 C
H63 0.6467 0.8045 0.5896 0.083 Uiso calc R 1 H
C64 0.7056(5) 0.8552(5) 0.6864(3) 0.0778(19) Uani d . 1 C
H64 0.7627 0.8939 0.6737 0.093 Uiso calc R 1 H
C65 0.6912(4) 0.8501(4) 0.7564(3) 0.0631(15) Uani d . 1 C
H65 0.7403 0.885 0.7897 0.076 Uiso calc R 1 H
C66 0.4608(4) 0.7845(3) 0.8698(2) 0.0400(11) Uani d . 1 C
C67 0.4014(4) 0.8570(3) 0.8410(2) 0.0457(12) Uani d . 1 C
H67 0.436 0.9039 0.817 0.055 Uiso calc R 1 H
C68 0.2943(4) 0.8624(4) 0.8465(2) 0.0509(13) Uani d . 1 C
H68 0.2588 0.9124 0.8265 0.061 Uiso calc R 1 H
C69 0.2391(4) 0.7949(4) 0.8812(3) 0.0572(14) Uani d . 1 C
H69 0.1665 0.7978 0.8846 0.069 Uiso calc R 1 H
C70 0.2951(4) 0.7225(4) 0.9109(2) 0.0540(14) Uani d . 1 C
H70 0.2597 0.6762 0.9349 0.065 Uiso calc R 1 H
C71 0.4026(4) 0.7178(3) 0.9056(2) 0.0471(12) Uani d . 1 C
H71 0.4378 0.6683 0.9266 0.057 Uiso calc R 1 H
C72 0.6292(3) 0.6754(3) 0.8844(2) 0.0410(11) Uani d . 1 C
C73 0.6555(4) 0.6026(3) 0.8398(3) 0.0503(13) Uani d . 1 C
H73 0.6528 0.6134 0.7926 0.06 Uiso calc R 1 H
C74 0.6858(4) 0.5142(4) 0.8626(3) 0.0656(16) Uani d . 1 C
H74 0.7035 0.4681 0.8307 0.079 Uiso calc R 1 H
C75 0.6896(5) 0.4948(4) 0.9303(4) 0.0735(18) Uani d . 1 C
H75 0.7094 0.4354 0.9452 0.088 Uiso calc R 1 H
C76 0.6642(5) 0.5630(5) 0.9771(3) 0.0742(18) Uani d . 1 C
H76 0.665 0.5496 1.0239 0.089 Uiso calc R 1 H
C77 0.6371(4) 0.6525(4) 0.9546(3) 0.0577(14) Uani d . 1 C
H77 0.6236 0.6991 0.9876 0.069 Uiso calc R 1 H
C78 0.6649(4) 0.8651(3) 0.9103(2) 0.0385(11) Uani d . 1 C
C79 0.6280(4) 0.9471(3) 0.9397(2) 0.0468(12) Uani d . 1 C
H79 0.5551 0.9551 0.9321 0.056 Uiso calc R 1 H
C80 0.6949(4) 1.0176(4) 0.9800(2) 0.0543(13) Uani d . 1 C
H80 0.6659 1.0706 0.999 0.065 Uiso calc R 1 H
C81 0.8031(4) 1.0098(4) 0.9920(3) 0.0558(14) Uani d . 1 C
H81 0.8478 1.057 1.0189 0.067 Uiso calc R 1 H
C82 0.8438(4) 0.9314(4) 0.9635(3) 0.0536(14) Uani d . 1 C
H82 0.9171 0.9252 0.9705 0.064 Uiso calc R 1 H
C83 0.7753(4) 0.8605(4) 0.9238(2) 0.0497(13) Uani d . 1 C
H83 0.8051 0.8075 0.9054 0.06 Uiso calc R 1 H
N1 0.1393(3) 0.2806(2) 0.79572(19) 0.0348(9) Uani d . 1 N
P1 -0.04649(9) 0.29274(8) 0.67191(6) 0.0376(3) Uani d . 1 P
P2 0.12720(9) 0.12833(8) 0.65612(6) 0.0346(3) Uani d . 1 P
P3 0.17038(9) 0.46906(8) 0.73585(6) 0.0341(3) Uani d . 1 P
P4 0.34082(9) 0.30464(8) 0.71142(6) 0.0350(3) Uani d . 1 P
Cl1 0.15216(10) 0.31507(8) 0.57046(5) 0.0447(3) Uani d . 1 Cl
Ru1 0.14537(3) 0.29756(2) 0.693937(18) 0.03060(11) Uani d . 1 Ru
B1 0.5896(4) 0.7806(4) 0.8607(3) 0.0404(13) Uani d . 1 B

loop_
_atom_site_aniso_label
_atom_site_aniso_U_11
_atom_site_aniso_U_22
_atom_site_aniso_U_33
_atom_site_aniso_U_12
_atom_site_aniso_U_13
_atom_site_aniso_U_23
C1 0.045(3) 0.038(3) 0.043(3) 0.010(2) -0.001(2) 0.005(2)
C2 0.064(3) 0.045(3) 0.044(3) 0.010(3) -0.004(2) 0.008(2)
C3 0.103(5) 0.043(3) 0.048(3) 0.017(3) 0.003(3) 0.019(3)
C4 0.101(5) 0.070(4) 0.070(4) 0.052(4) -0.003(4) 0.019(3)
C5 0.072(4) 0.090(5) 0.087(5) 0.038(4) 0.003(4) 0.025(4)
C6 0.059(4) 0.061(4) 0.069(4) 0.022(3) 0.005(3) 0.016(3)
C7 0.027(3) 0.048(3) 0.065(3) 0.006(2) 0.007(2) 0.021(3)
C8 0.065(4) 0.055(4) 0.109(5) -0.006(3) 0.029(4) 0.008(4)
C9 0.091(5) 0.062(5) 0.170(8) -0.002(4) 0.071(6) 0.043(5)
C10 0.084(5) 0.098(6) 0.123(7) 0.036(5) 0.059(5) 0.062(5)
C11 0.079(4) 0.092(5) 0.068(4) 0.014(4) 0.030(3) 0.021(4)
C12 0.053(3) 0.064(4) 0.062(4) 0.001(3) 0.018(3) 0.017(3)
C13 0.044(3) 0.041(3) 0.065(3) 0.000(2) -0.014(2) -0.001(3)
C14 0.053(3) 0.041(3) 0.084(4) -0.002(3) -0.017(3) -0.011(3)
C15 0.055(3) 0.041(3) 0.049(3) 0.004(2) -0.005(2) -0.005(2)
C16 0.033(3) 0.025(3) 0.058(3) -0.001(2) 0.009(2) 0.011(2)
C17 0.057(3) 0.036(3) 0.056(3) -0.007(2) 0.015(3) 0.002(2)
C18 0.076(4) 0.054(4) 0.067(4) -0.004(3) 0.021(3) 0.019(3)
C19 0.063(4) 0.048(4) 0.103(5) -0.003(3) 0.023(4) 0.038(4)
C20 0.074(4) 0.034(3) 0.113(5) -0.002(3) 0.034(4) 0.014(3)
C21 0.072(4) 0.030(3) 0.089(4) -0.001(3) 0.032(3) 0.007(3)
C22 0.042(3) 0.023(2) 0.048(3) -0.001(2) 0.010(2) -0.002(2)
C23 0.046(3) 0.033(3) 0.055(3) -0.001(2) 0.015(2) 0.003(2)
C24 0.055(3) 0.037(3) 0.083(4) 0.008(3) 0.017(3) 0.007(3)
C25 0.053(4) 0.047(3) 0.095(5) 0.004(3) 0.032(3) -0.006(3)
C26 0.075(4) 0.057(4) 0.052(3) -0.003(3) 0.026(3) 0.000(3)
C27 0.052(3) 0.041(3) 0.047(3) -0.002(2) 0.007(2) -0.003(2)
C28 0.039(3) 0.025(2) 0.041(3) 0.000(2) 0.004(2) 0.009(2)
C29 0.067(3) 0.031(3) 0.040(3) -0.002(2) 0.009(2) 0.003(2)
C30 0.088(4) 0.045(3) 0.037(3) -0.008(3) 0.010(3) 0.008(2)
C31 0.069(4) 0.037(3) 0.059(4) -0.006(3) 0.006(3) 0.019(3)
C32 0.067(4) 0.026(3) 0.057(3) -0.007(2) 0.012(3) 0.003(2)
C33 0.056(3) 0.032(3) 0.039(3) 0.002(2) 0.010(2) 0.005(2)
C34 0.054(3) 0.030(3) 0.043(3) -0.007(2) 0.010(2) 0.000(2)
C35 0.050(3) 0.037(3) 0.048(3) -0.003(2) 0.008(2) -0.002(2)
C36 0.055(4) 0.050(3) 0.085(4) -0.001(3) 0.022(3) -0.007(3)
C37 0.089(5) 0.064(4) 0.078(5) -0.004(4) 0.044(4) -0.015(4)
C38 0.092(5) 0.064(4) 0.053(4) -0.016(4) 0.034(3) 0.001(3)
C39 0.075(4) 0.043(3) 0.053(3) -0.006(3) 0.014(3) 0.003(3)
C40 0.052(3) 0.034(3) 0.045(3) -0.001(2) -0.010(2) -0.005(2)
C41 0.051(3) 0.039(3) 0.083(4) -0.004(3) -0.013(3) -0.001(3)
C42 0.047(3) 0.040(3) 0.057(3) -0.007(2) 0.001(2) 0.014(3)
C43 0.038(3) 0.033(3) 0.031(2) 0.010(2) 0.003(2) 0.001(2)
C44 0.050(3) 0.031(3) 0.043(3) 0.005(2) -0.001(2) 0.003(2)
C45 0.073(4) 0.034(3) 0.049(3) 0.003(3) 0.006(3) 0.017(2)
C46 0.073(4) 0.057(4) 0.042(3) 0.018(3) 0.001(3) 0.016(3)
C47 0.055(3) 0.069(4) 0.045(3) 0.006(3) -0.017(3) 0.004(3)
C48 0.039(3) 0.050(3) 0.048(3) -0.005(2) 0.000(2) 0.009(2)
C49 0.037(3) 0.055(3) 0.037(3) -0.012(2) 0.009(2) -0.004(2)
C50 0.062(4) 0.098(5) 0.043(3) -0.021(3) 0.008(3) 0.006(3)
C51 0.086(6) 0.163(8) 0.051(4) -0.064(5) 0.021(4) -0.006(5)
C52 0.064(5) 0.172(9) 0.072(5) -0.039(5) 0.034(4) -0.056(5)
C53 0.044(4) 0.116(6) 0.092(5) -0.008(4) 0.021(4) -0.048(4)
C54 0.044(3) 0.071(4) 0.056(3) -0.008(3) 0.016(3) -0.016(3)
C55 0.107(5) 0.102(5) 0.034(3) -0.005(4) 0.008(3) 0.023(3)
C56 0.055(3) 0.045(3) 0.043(3) 0.002(2) 0.007(2) 0.014(2)
C60 0.040(3) 0.043(3) 0.039(3) 0.004(2) 0.003(2) 0.005(2)
C61 0.053(3) 0.059(4) 0.048(3) 0.000(3) 0.006(3) 0.009(3)
C62 0.069(4) 0.072(4) 0.049(3) -0.002(3) 0.006(3) -0.002(3)
C63 0.077(4) 0.092(5) 0.043(3) 0.011(4) 0.016(3) 0.007(3)
C64 0.067(4) 0.105(5) 0.058(4) -0.024(4) 0.008(3) 0.017(4)
C65 0.063(4) 0.075(4) 0.048(3) -0.015(3) 0.004(3) 0.004(3)
C66 0.048(3) 0.039(3) 0.031(2) 0.004(2) -0.001(2) -0.005(2)
C67 0.052(3) 0.042(3) 0.042(3) -0.001(2) 0.004(2) 0.001(2)
C68 0.045(3) 0.055(3) 0.052(3) 0.010(3) 0.000(2) -0.002(3)
C69 0.043(3) 0.068(4) 0.059(3) 0.006(3) 0.007(3) -0.024(3)
C70 0.054(3) 0.053(3) 0.053(3) -0.013(3) 0.013(3) -0.010(3)
C71 0.055(3) 0.040(3) 0.046(3) 0.000(2) 0.006(2) 0.004(2)
C72 0.038(3) 0.036(3) 0.049(3) -0.003(2) 0.004(2) 0.005(2)
C73 0.039(3) 0.046(3) 0.066(3) 0.003(2) 0.003(2) 0.006(3)
C74 0.054(4) 0.043(3) 0.098(5) 0.001(3) 0.008(3) -0.010(3)
C75 0.071(4) 0.048(4) 0.102(5) 0.006(3) 0.004(4) 0.025(4)
C76 0.083(5) 0.075(5) 0.066(4) 0.007(4) 0.006(3) 0.028(4)
C77 0.068(4) 0.055(3) 0.052(3) 0.013(3) 0.006(3) 0.010(3)
C78 0.045(3) 0.037(3) 0.032(2) 0.001(2) 0.003(2) 0.009(2)
C79 0.047(3) 0.046(3) 0.045(3) -0.004(2) 0.004(2) 0.003(2)
C80 0.070(4) 0.047(3) 0.044(3) -0.005(3) 0.007(3) -0.004(2)
C81 0.055(4) 0.055(4) 0.051(3) -0.015(3) -0.007(3) 0.001(3)
C82 0.040(3) 0.067(4) 0.052(3) -0.008(3) -0.001(2) 0.015(3)
C83 0.052(3) 0.049(3) 0.049(3) 0.004(3) 0.006(3) 0.009(3)
N1 0.037(2) 0.024(2) 0.042(2) -0.0019(16) 0.0022(18) 0.0085(17)
P1 0.0369(7) 0.0313(7) 0.0428(7) 0.0009(6) -0.0023(6) 0.0063(6)
P2 0.0395(7) 0.0253(6) 0.0382(7) 0.0001(5) 0.0032(5) 0.0028(5)
P3 0.0435(7) 0.0249(6) 0.0328(6) -0.0010(5) 0.0023(5) 0.0043(5)
P4 0.0363(7) 0.0362(7) 0.0321(6) -0.0015(6) 0.0029(5) 0.0073(5)
Cl1 0.0669(8) 0.0351(7) 0.0309(6) 0.0027(6) 0.0007(5) 0.0052(5)
Ru1 0.0371(2) 0.0250(2) 0.02883(19) -0.00039(15) 0.00071(15) 0.00625(14)
B1 0.045(3) 0.035(3) 0.040(3) 0.003(3) 0.003(3) 0.000(2)

loop_
_atom_type_symbol
_atom_type_description
_atom_type_scat_dispersion_real
_atom_type_scat_dispersion_imag
_atom_type_scat_source
C C 0.0033 0.0016 'International Tables Vol C Tables 4.2.6.8 and 6.1.1.4'
H H 0 0 'International Tables Vol C Tables 4.2.6.8 and 6.1.1.4'
C C 0.0033 0.0016 'International Tables Vol C Tables 4.2.6.8 and 6.1.1.4'
N N 0.0061 0.0033 'International Tables Vol C Tables 4.2.6.8 and 6.1.1.4'
P P 0.1023 0.0942 'International Tables Vol C Tables 4.2.6.8 and 6.1.1.4'
Cl Cl 0.1484 0.1585 'International Tables Vol C Tables 4.2.6.8 and 6.1.1.4'
Ru Ru -1.2594 0.8363 'International Tables Vol C Tables 4.2.6.8 and 6.1.1.4'
B B 0.0013 0.0007 'International Tables Vol C Tables 4.2.6.8 and 6.1.1.4'

loop_
_geom_angle_atom_site_label_1
_geom_angle_atom_site_label_2
_geom_angle_atom_site_label_3
_geom_angle
C6 C1 C2 119.6(4)
C6 C1 P1 122.6(4)
C2 C1 P1 117.6(3)
C3 C2 C1 119.5(5)
C3 C2 H2 120.2
C1 C2 H2 120.2
C4 C3 C2 120.8(5)
C4 C3 H3 119.6
C2 C3 H3 119.6
C3 C4 C5 120.0(5)
C3 C4 H4 120
C5 C4 H4 120
C4 C5 C6 120.2(6)
C4 C5 H5 119.9
C6 C5 H5 119.9
C1 C6 C5 119.9(5)
C1 C6 H6 120.1
C5 C6 H6 120.1
C12 C7 C8 117.4(5)
C12 C7 P1 119.1(4)
C8 C7 P1 123.4(5)
C7 C8 C9 120.1(6)
C7 C8 H8 120
C9 C8 H8 120
C10 C9 C8 120.1(7)
C10 C9 H9 119.9
C8 C9 H9 119.9
C9 C10 C11 120.9(6)
C9 C10 H10 119.5
C11 C10 H10 119.5
C10 C11 C12 118.7(6)
C10 C11 H11 120.7
C12 C11 H11 120.7
C7 C12 C11 122.8(6)
C7 C12 H12 118.6
C11 C12 H12 118.6
C14 C13 P1 120.3(3)
C14 C13 H13A 107.3
P1 C13 H13A 107.3
C14 C13 H13B 107.3
P1 C13 H13B 107.3
H13A C13 H13B 106.9
C15 C14 C13 113.1(4)
C15 C14 H14A 109
C13 C14 H14A 109
C15 C14 H14B 109
C13 C14 H14B 109
H14A C14 H14B 107.8
C14 C15 P2 113.7(3)
C14 C15 H15A 108.8
P2 C15 H15A 108.8
C14 C15 H15B 108.8
P2 C15 H15B 108.8
H15A C15 H15B 107.7
C17 C16 C21 116.9(4)
C17 C16 P2 122.4(3)
C21 C16 P2 120.5(4)
C16 C17 C18 122.4(5)
C16 C17 H17 118.8
C18 C17 H17 118.8
C19 C18 C17 119.1(5)
C19 C18 H18 120.5
C17 C18 H18 120.5
C18 C19 C20 120.2(5)
C18 C19 H19 119.9
C20 C19 H19 119.9
C21 C20 C19 119.8(5)
C21 C20 H20 120.1
C19 C20 H20 120.1
C20 C21 C16 121.6(5)
C20 C21 H21 119.2
C16 C21 H21 119.2
C27 C22 C23 118.1(4)
C27 C22 P2 120.3(4)
C23 C22 P2 121.4(3)
C24 C23 C22 121.5(5)
C24 C23 H23 119.2
C22 C23 H23 119.2
C23 C24 C25 119.7(5)
C23 C24 H24 120.2
C25 C24 H24 120.2
C26 C25 C24 119.5(5)
C26 C25 H25 120.2
C24 C25 H25 120.2
C25 C26 C27 121.1(5)
C25 C26 H26 119.5
C27 C26 H26 119.5
C26 C27 C22 120.1(5)
C26 C27 H27 120
C22 C27 H27 120
C29 C28 C33 117.9(4)
C29 C28 P3 123.1(3)
C33 C28 P3 118.9(3)
C28 C29 C30 120.8(4)
C28 C29 H29 119.6
C30 C29 H29 119.6
C31 C30 C29 120.3(4)
C31 C30 H30 119.9
C29 C30 H30 119.9
C32 C31 C30 119.3(4)
C32 C31 H31 120.3
C30 C31 H31 120.3
C31 C32 C33 120.6(4)
C31 C32 H32 119.7
C33 C32 H32 119.7
C32 C33 C28 121.0(4)
C32 C33 H33 119.5
C28 C33 H33 119.5
C35 C34 C39 117.6(4)
C35 C34 P3 122.0(4)
C39 C34 P3 120.3(4)
C34 C35 C36 120.7(5)
C34 C35 H35 119.7
C36 C35 H35 119.7
C37 C36 C35 120.8(6)
C37 C36 H36 119.6
C35 C36 H36 119.6
C36 C37 C38 119.0(5)
C36 C37 H37 120.5
C38 C37 H37 120.5
C37 C38 C39 121.5(6)
C37 C38 H38 119.3
C39 C38 H38 119.3
C38 C39 C34 120.4(5)
C38 C39 H39 119.8
C34 C39 H39 119.8
C41 C40 P3 115.3(3)
C41 C40 H40A 108.5
P3 C40 H40A 108.5
C41 C40 H40B 108.5
P3 C40 H40B 108.5
H40A C40 H40B 107.5
C40 C41 C42 115.2(4)
C40 C41 H41A 108.5
C42 C41 H41A 108.5
C40 C41 H41B 108.5
C42 C41 H41B 108.5
H41A C41 H41B 107.5
C41 C42 P4 119.1(3)
C41 C42 H42A 107.5
P4 C42 H42A 107.5
C41 C42 H42B 107.5
P4 C42 H42B 107.5
H42A C42 H42B 107
C48 C43 C44 117.4(4)
C48 C43 P4 123.1(3)
C44 C43 P4 119.5(3)
C45 C44 C43 121.4(4)
C45 C44 H44 119.3
C43 C44 H44 119.3
C46 C45 C44 119.4(5)
C46 C45 H45 120.3
C44 C45 H45 120.3
C47 C46 C45 120.0(5)
C47 C46 H46 120
C45 C46 H46 120
C46 C47 C48 121.0(5)
C46 C47 H47 119.5
C48 C47 H47 119.5
C47 C48 C43 120.7(5)
C47 C48 H48 119.6
C43 C48 H48 119.6
C54 C49 C50 119.1(5)
C54 C49 P4 121.5(4)
C50 C49 P4 118.5(4)
C51 C50 C49 119.5(6)
C51 C50 H50 120.2
C49 C50 H50 120.2
C52 C51 C50 120.6(7)
C52 C51 H51 119.7
C50 C51 H51 119.7
C53 C52 C51 120.4(7)
C53 C52 H52 119.8
C51 C52 H52 119.8
C52 C53 C54 120.1(7)
C52 C53 H53 119.9
C54 C53 H53 119.9
C49 C54 C53 120.2(6)
C49 C54 H54 119.9
C53 C54 H54 119.9
C56 C55 H55A 109.5
C56 C55 H55B 109.5
H55A C55 H55B 109.5
C56 C55 H55C 109.5
H55A C55 H55C 109.5
H55B C55 H55C 109.5
N1 C56 C55 176.1(5)
C61 C60 C65 114.3(4)
C61 C60 B1 121.1(4)
C65 C60 B1 124.5(4)
C60 C61 C62 124.1(5)
C60 C61 H61 117.9
C62 C61 H61 117.9
C63 C62 C61 119.7(5)
C63 C62 H62 120.2
C61 C62 H62 120.2
C62 C63 C64 119.1(5)
C62 C63 H63 120.4
C64 C63 H63 120.4
C63 C64 C65 120.1(5)
C63 C64 H64 120
C65 C64 H64 120
C64 C65 C60 122.6(5)
C64 C65 H65 118.7
C60 C65 H65 118.7
C67 C66 C71 114.5(4)
C67 C66 B1 121.3(4)
C71 C66 B1 124.3(4)
C68 C67 C66 123.2(5)
C68 C67 H67 118.4
C66 C67 H67 118.4
C69 C68 C67 120.9(5)
C69 C68 H68 119.6
C67 C68 H68 119.6
C68 C69 C70 117.7(5)
C68 C69 H69 121.2
C70 C69 H69 121.2
C71 C70 C69 121.2(5)
C71 C70 H70 119.4
C69 C70 H70 119.4
C70 C71 C66 122.6(5)
C70 C71 H71 118.7
C66 C71 H71 118.7
C73 C72 C77 114.1(4)
C73 C72 B1 125.5(4)
C77 C72 B1 120.3(4)
C72 C73 C74 123.0(5)
C72 C73 H73 118.5
C74 C73 H73 118.5
C75 C74 C73 120.6(6)
C75 C74 H74 119.7
C73 C74 H74 119.7
C74 C75 C76 119.5(5)
C74 C75 H75 120.2
C76 C75 H75 120.2
C75 C76 C77 119.8(5)
C75 C76 H76 120.1
C77 C76 H76 120.1
C76 C77 C72 122.8(5)
C76 C77 H77 118.6
C72 C77 H77 118.6
C79 C78 C83 114.1(4)
C79 C78 B1 125.1(4)
C83 C78 B1 120.8(4)
C80 C79 C78 123.1(5)
C80 C79 H79 118.5
C78 C79 H79 118.5
C81 C80 C79 120.7(5)
C81 C80 H80 119.6
C79 C80 H80 119.6
C82 C81 C80 118.6(5)
C82 C81 H81 120.7
C80 C81 H81 120.7
C81 C82 C83 120.1(5)
C81 C82 H82 120
C83 C82 H82 120
C78 C83 C82 123.4(5)
C78 C83 H83 118.3
C82 C83 H83 118.3
C56 N1 Ru1 178.8(4)
C13 P1 C7 105.6(2)
C13 P1 C1 95.9(2)
C7 P1 C1 101.9(2)
C13 P1 Ru1 115.93(16)
C7 P1 Ru1 115.78(15)
C1 P1 Ru1 119.02(16)
C16 P2 C22 100.77(19)
C16 P2 C15 98.9(2)
C22 P2 C15 98.2(2)
C16 P2 Ru1 121.36(15)
C22 P2 Ru1 119.79(14)
C15 P2 Ru1 113.62(15)
C28 P3 C40 101.6(2)
C28 P3 C34 101.0(2)
C40 P3 C34 96.9(2)
C28 P3 Ru1 123.96(15)
C40 P3 Ru1 108.41(15)
C34 P3 Ru1 120.38(14)
C43 P4 C49 103.4(2)
C43 P4 C42 103.9(2)
C49 P4 C42 93.8(2)
C43 P4 Ru1 113.83(14)
C49 P4 Ru1 124.04(15)
C42 P4 Ru1 114.68(16)
N1 Ru1 P1 91.29(10)
N1 Ru1 Cl1 178.99(10)
P1 Ru1 Cl1 88.60(4)
N1 Ru1 P2 97.62(10)
P1 Ru1 P2 86.89(4)
Cl1 Ru1 P2 81.37(4)
N1 Ru1 P4 91.05(10)
P1 Ru1 P4 177.62(4)
Cl1 Ru1 P4 89.07(4)
P2 Ru1 P4 93.23(4)
N1 Ru1 P3 81.11(10)
P1 Ru1 P3 95.08(4)
Cl1 Ru1 P3 99.90(4)
P2 Ru1 P3 177.67(4)
P4 Ru1 P3 84.85(4)
C60 B1 C72 109.7(4)
C60 B1 C78 109.4(4)
C72 B1 C78 107.6(4)
C60 B1 C66 109.1(4)
C72 B1 C66 109.3(4)
C78 B1 C66 111.7(4)

loop_
_geom_bond_atom_site_label_1
_geom_bond_atom_site_label_2
_geom_bond_distance
C1 C6 1.383(6)
C1 C2 1.398(6)
C1 P1 1.843(4)
C2 C3 1.393(6)
C2 H2 0.93
C3 C4 1.357(7)
C3 H3 0.93
C4 C5 1.388(7)
C4 H4 0.93
C5 C6 1.390(7)
C5 H5 0.93
C6 H6 0.93
C7 C12 1.373(7)
C7 C8 1.398(7)
C7 P1 1.840(5)
C8 C9 1.400(8)
C8 H8 0.93
C9 C10 1.352(9)
C9 H9 0.93
C10 C11 1.375(8)
C10 H10 0.93
C11 C12 1.376(7)
C11 H11 0.93
C12 H12 0.93
C13 C14 1.538(6)
C13 P1 1.832(5)
C13 H13A 0.97
C13 H13B 0.97
C14 C15 1.520(6)
C14 H14A 0.97
C14 H14B 0.97
C15 P2 1.849(4)
C15 H15A 0.97
C15 H15B 0.97
C16 C17 1.374(6)
C16 C21 1.399(6)
C16 P2 1.844(4)
C17 C18 1.387(6)
C17 H17 0.93
C18 C19 1.374(7)
C18 H18 0.93
C19 C20 1.376(7)
C19 H19 0.93
C20 C21 1.375(6)
C20 H20 0.93
C21 H21 0.93
C22 C27 1.389(6)
C22 C23 1.392(6)
C22 P2 1.845(4)
C23 C24 1.379(6)
C23 H23 0.93
C24 C25 1.379(7)
C24 H24 0.93
C25 C26 1.374(7)
C25 H25 0.93
C26 C27 1.383(6)
C26 H26 0.93
C27 H27 0.93
C28 C29 1.375(6)
C28 C33 1.399(6)
C28 P3 1.833(4)
C29 C30 1.394(6)
C29 H29 0.93
C30 C31 1.378(6)
C30 H30 0.93
C31 C32 1.371(6)
C31 H31 0.93
C32 C33 1.374(5)
C32 H32 0.93
C33 H33 0.93
C34 C35 1.393(6)
C34 C39 1.393(6)
C34 P3 1.848(5)
C35 C36 1.398(6)
C35 H35 0.93
C36 C37 1.357(7)
C36 H36 0.93
C37 C38 1.371(8)
C37 H37 0.93
C38 C39 1.384(7)
C38 H38 0.93
C39 H39 0.93
C40 C41 1.505(6)
C40 P3 1.845(4)
C40 H40A 0.97
C40 H40B 0.97
C41 C42 1.515(6)
C41 H41A 0.97
C41 H41B 0.97
C42 P4 1.853(4)
C42 H42A 0.97
C42 H42B 0.97
C43 C48 1.390(6)
C43 C44 1.394(6)
C43 P4 1.828(4)
C44 C45 1.384(6)
C44 H44 0.93
C45 C46 1.376(7)
C45 H45 0.93
C46 C47 1.360(6)
C46 H46 0.93
C47 C48 1.376(6)
C47 H47 0.93
C48 H48 0.93
C49 C54 1.386(6)
C49 C50 1.399(6)
C49 P4 1.841(5)
C50 C51 1.386(8)
C50 H50 0.93
C51 C52 1.370(10)
C51 H51 0.93
C52 C53 1.363(9)
C52 H52 0.93
C53 C54 1.392(7)
C53 H53 0.93
C54 H54 0.93
C55 C56 1.451(6)
C55 H55A 0.96
C55 H55B 0.96
C55 H55C 0.96
C56 N1 1.140(5)
C60 C61 1.378(6)
C60 C65 1.399(6)
C60 B1 1.640(7)
C61 C62 1.384(6)
C61 H61 0.93
C62 C63 1.366(7)
C62 H62 0.93
C63 C64 1.369(7)
C63 H63 0.93
C64 C65 1.392(7)
C64 H64 0.93
C65 H65 0.93
C66 C67 1.397(6)
C66 C71 1.399(6)
C66 B1 1.661(7)
C67 C68 1.376(6)
C67 H67 0.93
C68 C69 1.374(6)
C68 H68 0.93
C69 C70 1.381(7)
C69 H69 0.93
C70 C71 1.380(6)
C70 H70 0.93
C71 H71 0.93
C72 C73 1.390(6)
C72 C77 1.401(6)
C72 B1 1.650(7)
C73 C74 1.391(7)
C73 H73 0.93
C74 C75 1.345(7)
C74 H74 0.93
C75 C76 1.367(8)
C75 H75 0.93
C76 C77 1.393(7)
C76 H76 0.93
C77 H77 0.93
C78 C79 1.391(6)
C78 C83 1.393(6)
C78 B1 1.651(7)
C79 C80 1.391(6)
C79 H79 0.93
C80 C81 1.370(7)
C80 H80 0.93
C81 C82 1.365(7)
C81 H81 0.93
C82 C83 1.399(6)
C82 H82 0.93
C83 H83 0.93
N1 Ru1 2.003(4)
P1 Ru1 2.4025(15)
P2 Ru1 2.4247(14)
P3 Ru1 2.4750(14)
P4 Ru1 2.4428(15)
Cl1 Ru1 2.4222(13)
